data_4514016
loop_
_publ_author_name
'Trose, Michael'
'Lazreg, Fa\"ima'
'Chang, Tao'
'Nahra, Fady'
'Cordes, David B.'
'Slawin, Alexandra M. Z.'
'Cazin, Catherine S. J.'

_publ_section_title
;
 Neutral Dinuclear Copper(I)-NHC Complexes: Synthesis and Application in
 the Hydrosilylation of Ketones
;
_journal_issue 1
_journal_name_full 'ACS Catalysis'
_journal_page_first 238
_journal_paper_doi 10.1021/acscatal.6b02723
_journal_volume 7
_journal_year 2017
_chemical_formula_moiety 'C46 H56 Cu2 N10'
_chemical_formula_sum 'C46 H56 Cu2 N10'
_chemical_formula_weight 876.11
_space_group_crystal_system monoclinic
_space_group_IT_number 14
_space_group_name_Hall '-P 2ybc'
_space_group_name_H-M_alt 'P 1 21/c 1'
_symmetry_space_group_name_Hall '-P 2ybc'
_symmetry_space_group_name_H-M 'P 1 21/c 1'
_atom_sites_solution_hydrogens geom
_atom_sites_solution_primary direct
_atom_sites_solution_secondary difmap
_audit_creation_date 2015-11-09
_audit_creation_method 'by CrystalStructure 4.1'
_cell_angle_alpha 90.0000
_cell_angle_beta 108.686(4)
_cell_angle_gamma 90.0000
_cell_formula_units_Z 2
_cell_length_a 11.3017(15)
_cell_length_b 13.5088(15)
_cell_length_c 14.966(2)
_cell_measurement_reflns_used 5097
_cell_measurement_temperature 173
_cell_measurement_theta_max 25.30
_cell_measurement_theta_min 1.90
_cell_volume 2164.5(5)
_computing_cell_refinement 'CrystalClear-SM Expert 2.1 b32'
_computing_data_collection 'CrystalClear-SM Expert 2.1 b32 (Rigaku, 2014)'
_computing_data_reduction 'CrystalClear-SM Expert 2.1 b32'
_computing_molecular_graphics 'CrystalStructure 4.1'
_computing_publication_material 'CrystalStructure 4.1 (Rigaku, 2014)'
_computing_structure_refinement 'SHELXL2013 (Sheldrick, 2008)'
_computing_structure_solution 'SIR2011 (Burla, et al., 2012)'
_diffrn_ambient_temperature 173
_diffrn_detector_area_resol_mean 5.814
_diffrn_measured_fraction_theta_full 0.994
_diffrn_measured_fraction_theta_max 0.994
_diffrn_measurement_device_type 'Rigaku XtaLAB P200'
_diffrn_measurement_method \w
_diffrn_radiation_type 'Mo K\a'
_diffrn_radiation_wavelength 0.71075
_diffrn_reflns_av_R_equivalents 0.0379
_diffrn_reflns_Laue_measured_fraction_full 0.994
_diffrn_reflns_Laue_measured_fraction_max 0.994
_diffrn_reflns_limit_h_max 13
_diffrn_reflns_limit_h_min -13
_diffrn_reflns_limit_k_max 16
_diffrn_reflns_limit_k_min -16
_diffrn_reflns_limit_l_max 17
_diffrn_reflns_limit_l_min -17
_diffrn_reflns_number 25768
_diffrn_reflns_point_group_measured_fraction_full 0.994
_diffrn_reflns_point_group_measured_fraction_max 0.994
_diffrn_reflns_theta_full 25.242
_diffrn_reflns_theta_max 25.336
_diffrn_reflns_theta_min 1.902
_diffrn_standards_number 0
_exptl_absorpt_coefficient_mu 1.028
_exptl_absorpt_correction_T_max 0.940
_exptl_absorpt_correction_T_min 0.852
_exptl_absorpt_correction_type multi-scan
_exptl_absorpt_process_details 'REQAB (Rigaku, 1998)'
_exptl_crystal_colour colorless
_exptl_crystal_density_diffrn 1.344
_exptl_crystal_density_method 'not measured'
_exptl_crystal_description prism
_exptl_crystal_F_000 920.00
_exptl_crystal_size_max 0.150
_exptl_crystal_size_mid 0.120
_exptl_crystal_size_min 0.060
_refine_diff_density_max 0.30
_refine_diff_density_min -0.27
_refine_ls_extinction_method none
_refine_ls_goodness_of_fit_ref 1.036
_refine_ls_hydrogen_treatment constr
_refine_ls_number_parameters 268
_refine_ls_number_reflns 3935
_refine_ls_number_restraints 0
_refine_ls_R_factor_all 0.0422
_refine_ls_R_factor_gt 0.0315
_refine_ls_shift/su_max 0.002
_refine_ls_structure_factor_coef Fsqd
_refine_ls_weighting_details 'w = 1/[\s^2^(Fo^2^)+(0.0378P)^2^+1.6423P] where P=(Fo^2^+2Fc^2^)/3'
_refine_ls_weighting_scheme calc
_refine_ls_wR_factor_gt 0.0766
_refine_ls_wR_factor_ref 0.0816
_reflns_number_gt 3309
_reflns_number_total 3935
_reflns_threshold_expression F^2^>2.0\s(F^2^)
_cod_data_source_file cs6b02723_si_004.cif
_cod_data_source_block 2c
_cod_database_code 4514016

loop_
_space_group_symop_id
_space_group_symop_operation_xyz
1 +X,+Y,+Z
2 -X,1/2+Y,1/2-Z
3 -X,-Y,-Z
4 +X,-1/2-Y,-1/2+Z

loop_
_atom_site_label
_atom_site_type_symbol
_atom_site_fract_x
_atom_site_fract_y
_atom_site_fract_z
_atom_site_U_iso_or_equiv
_atom_site_adp_type
_atom_site_occupancy
_atom_site_site_symmetry_order
_atom_site_calc_flag
_atom_site_refinement_flags_posn
_atom_site_refinement_flags_adp
Cu1 Cu 0.05942(2) 0.12559(2) 0.47923(2) 0.02563(10) Uani 1 1 d . .
N2 N 0.23922(15) 0.28193(12) 0.47813(12) 0.0217(4) Uani 1 1 d . .
N5 N 0.05169(15) 0.33703(12) 0.44721(13) 0.0227(4) Uani 1 1 d . .
N31 N 0.10629(17) 0.04939(13) 0.59951(13) 0.0274(4) Uani 1 1 d . .
N32 N 0.06711(17) -0.04426(13) 0.61223(13) 0.0282(4) Uani 1 1 d . .
N34 N 0.2211(2) -0.00245(18) 0.74319(15) 0.0499(6) Uani 1 1 d . .
C1 C 0.12061(18) 0.25366(15) 0.46494(14) 0.0208(4) Uani 1 1 d . .
C3 C 0.25136(19) 0.38823(14) 0.45856(17) 0.0271(5) Uani 1 1 d . .
H3A H 0.2620 0.3983 0.3960 0.033 Uiso 1 1 calc R U
H3B H 0.3222 0.4192 0.5077 0.033 Uiso 1 1 calc R U
C4 C 0.12752(19) 0.42820(15) 0.46090(17) 0.0279(5) Uani 1 1 d . .
H4A H 0.1355 0.4599 0.5222 0.033 Uiso 1 1 calc R U
H4B H 0.0918 0.4763 0.4094 0.033 Uiso 1 1 calc R U
C6 C 0.34135(18) 0.21853(14) 0.47886(15) 0.0225(5) Uani 1 1 d . .
C7 C 0.3387(2) 0.16724(16) 0.39756(16) 0.0271(5) Uani 1 1 d . .
C8 C 0.4459(2) 0.11665(16) 0.39718(18) 0.0331(5) Uani 1 1 d . .
H8 H 0.4450 0.0810 0.3422 0.040 Uiso 1 1 calc R U
C9 C 0.5537(2) 0.11665(16) 0.47447(18) 0.0338(6) Uani 1 1 d . .
C10 C 0.5519(2) 0.16708(17) 0.55389(18) 0.0323(5) Uani 1 1 d . .
H10 H 0.6247 0.1663 0.6078 0.039 Uiso 1 1 calc R U
C11 C 0.44755(19) 0.21933(16) 0.55848(16) 0.0274(5) Uani 1 1 d . .
C12 C 0.2251(2) 0.16754(19) 0.31071(17) 0.0366(6) Uani 1 1 d . .
H12A H 0.1968 0.2358 0.2949 0.044 Uiso 1 1 calc R U
H12B H 0.1584 0.1290 0.3227 0.044 Uiso 1 1 calc R U
H12C H 0.2464 0.1380 0.2580 0.044 Uiso 1 1 calc R U
C13 C 0.6701(2) 0.0652(2) 0.4702(2) 0.0475(7) Uani 1 1 d . .
H13A H 0.7009 0.0982 0.4237 0.057 Uiso 1 1 calc R U
H13B H 0.6507 -0.0041 0.4517 0.057 Uiso 1 1 calc R U
H13C H 0.7343 0.0678 0.5323 0.057 Uiso 1 1 calc R U
C14 C 0.4532(2) 0.2758(2) 0.64646(17) 0.0393(6) Uani 1 1 d . .
H14A H 0.3698 0.2783 0.6531 0.047 Uiso 1 1 calc R U
H14B H 0.4827 0.3433 0.6421 0.047 Uiso 1 1 calc R U
H14C H 0.5109 0.2426 0.7015 0.047 Uiso 1 1 calc R U
C15 C -0.07991(18) 0.34490(14) 0.42918(16) 0.0221(5) Uani 1 1 d . .
C16 C -0.1310(2) 0.32848(15) 0.50090(17) 0.0285(5) Uani 1 1 d . .
C17 C -0.2582(2) 0.34514(17) 0.4819(2) 0.0366(6) Uani 1 1 d . .
H17 H -0.2944 0.3333 0.5301 0.044 Uiso 1 1 calc R U
C18 C -0.3334(2) 0.37837(16) 0.3949(2) 0.0362(6) Uani 1 1 d . .
C19 C -0.2797(2) 0.39417(17) 0.32544(18) 0.0343(6) Uani 1 1 d . .
H19 H -0.3306 0.4174 0.2656 0.041 Uiso 1 1 calc R U
C20 C -0.1532(2) 0.37721(15) 0.34005(16) 0.0269(5) Uani 1 1 d . .
C21 C -0.0511(3) 0.2989(2) 0.59786(18) 0.0449(7) Uani 1 1 d . .
H21A H 0.0240 0.3404 0.6175 0.054 Uiso 1 1 calc R U
H21B H -0.0267 0.2293 0.5974 0.054 Uiso 1 1 calc R U
H21C H -0.0981 0.3076 0.6421 0.054 Uiso 1 1 calc R U
C22 C -0.4708(2) 0.3974(2) 0.3773(3) 0.0561(8) Uani 1 1 d . .
H22A H -0.5160 0.3343 0.3668 0.067 Uiso 1 1 calc R U
H22B H -0.5036 0.4395 0.3215 0.067 Uiso 1 1 calc R U
H22C H -0.4820 0.4307 0.4322 0.067 Uiso 1 1 calc R U
C23 C -0.0989(2) 0.3946(2) 0.26193(18) 0.0410(6) Uani 1 1 d . .
H23A H -0.0614 0.4607 0.2686 0.049 Uiso 1 1 calc R U
H23B H -0.1651 0.3896 0.2009 0.049 Uiso 1 1 calc R U
H23C H -0.0347 0.3446 0.2653 0.049 Uiso 1 1 calc R U
C33 C 0.1384(2) -0.0706(2) 0.69773(18) 0.0410(6) Uani 1 1 d . .
H33 H 0.1312 -0.1331 0.7246 0.049 Uiso 1 1 calc R U
C35 C 0.1964(2) 0.06961(19) 0.67900(18) 0.0386(6) Uani 1 1 d . .
H35 H 0.2401 0.1308 0.6895 0.046 Uiso 1 1 calc R U

loop_
_atom_site_aniso_label
_atom_site_aniso_U_11
_atom_site_aniso_U_22
_atom_site_aniso_U_33
_atom_site_aniso_U_23
_atom_site_aniso_U_13
_atom_site_aniso_U_12
Cu1 0.02652(15) 0.01396(14) 0.04092(19) 0.00031(11) 0.01710(12) -0.00164(10)
N2 0.0203(8) 0.0130(8) 0.0325(10) 0.0018(7) 0.0094(7) 0.0006(6)
N5 0.0194(9) 0.0133(8) 0.0356(10) 0.0000(8) 0.0089(7) -0.0003(7)
N31 0.0312(10) 0.0189(9) 0.0338(11) -0.0021(8) 0.0128(8) -0.0034(7)
N32 0.0331(10) 0.0231(9) 0.0309(11) 0.0033(8) 0.0137(8) -0.0045(8)
N34 0.0565(14) 0.0563(15) 0.0316(12) -0.0037(11) 0.0069(10) -0.0081(12)
C1 0.0219(10) 0.0193(10) 0.0221(11) -0.0002(8) 0.0086(8) 0.0004(8)
C3 0.0229(11) 0.0160(10) 0.0423(14) 0.0033(9) 0.0102(10) -0.0022(8)
C4 0.0220(10) 0.0140(10) 0.0465(14) -0.0007(10) 0.0092(10) -0.0020(8)
C6 0.0212(10) 0.0159(10) 0.0330(13) 0.0047(9) 0.0124(9) 0.0011(8)
C7 0.0289(11) 0.0199(10) 0.0357(13) 0.0026(10) 0.0149(10) -0.0024(9)
C8 0.0395(13) 0.0223(11) 0.0452(15) -0.0011(10) 0.0245(11) 0.0015(10)
C9 0.0313(12) 0.0238(12) 0.0539(16) 0.0092(11) 0.0240(11) 0.0065(9)
C10 0.0239(11) 0.0315(12) 0.0404(15) 0.0118(11) 0.0088(10) 0.0035(9)
C11 0.0259(11) 0.0249(11) 0.0327(13) 0.0065(10) 0.0111(9) 0.0010(9)
C12 0.0382(13) 0.0377(13) 0.0343(14) -0.0050(11) 0.0124(11) -0.0015(11)
C13 0.0377(14) 0.0405(15) 0.074(2) 0.0092(14) 0.0315(14) 0.0136(12)
C14 0.0363(13) 0.0431(15) 0.0358(14) -0.0012(12) 0.0078(11) 0.0062(11)
C15 0.0196(10) 0.0132(9) 0.0349(13) -0.0036(9) 0.0108(9) -0.0007(8)
C16 0.0335(12) 0.0161(10) 0.0399(14) 0.0001(10) 0.0175(10) 0.0002(9)
C17 0.0390(14) 0.0217(11) 0.0609(18) -0.0006(11) 0.0326(13) -0.0037(10)
C18 0.0228(11) 0.0219(11) 0.0661(18) -0.0086(12) 0.0173(12) -0.0034(9)
C19 0.0248(11) 0.0275(12) 0.0434(15) -0.0059(11) 0.0009(10) 0.0013(9)
C20 0.0261(11) 0.0210(11) 0.0325(13) -0.0053(9) 0.0077(9) -0.0008(9)
C21 0.0624(17) 0.0413(15) 0.0397(15) 0.0114(12) 0.0284(13) 0.0152(13)
C22 0.0240(13) 0.0420(16) 0.104(3) -0.0132(16) 0.0222(14) -0.0025(11)
C23 0.0409(14) 0.0497(16) 0.0320(14) 0.0003(12) 0.0112(11) 0.0061(12)
C33 0.0510(15) 0.0405(15) 0.0328(15) 0.0086(12) 0.0150(12) -0.0031(12)
C35 0.0412(14) 0.0351(14) 0.0394(15) -0.0108(12) 0.0128(12) -0.0084(11)

loop_
_atom_type_symbol
_atom_type_description
_atom_type_scat_dispersion_real
_atom_type_scat_dispersion_imag
_atom_type_scat_source
C C 0.0033 0.0016
;
International Tables for Crystallography
(Vol. C, Tables 4.2.6.8 and 6.1.1.4)
;
H H 0.0000 0.0000
;
International Tables for Crystallography
(Vol. C, Table 6.1.1.4)
;
Cu Cu 0.3201 1.2651
;
International Tables for Crystallography
(Vol. C, Tables 4.2.6.8 and 6.1.1.4)
;
N N 0.0061 0.0033
;
International Tables for Crystallography
(Vol. C, Tables 4.2.6.8 and 6.1.1.4)
;

loop_
_geom_angle_atom_site_label_1
_geom_angle_atom_site_label_2
_geom_angle_atom_site_label_3
_geom_angle
_geom_angle_site_symmetry_1
_geom_angle_site_symmetry_3
C1 Cu1 N32 129.76(8) . 3_556
C1 Cu1 N31 124.82(8) . .
N32 Cu1 N31 105.29(7) 3_556 .
C1 N2 C6 126.35(17) . .
C1 N2 C3 113.40(16) . .
C6 N2 C3 117.08(16) . .
C1 N5 C15 126.96(17) . .
C1 N5 C4 113.38(16) . .
C15 N5 C4 119.16(16) . .
C35 N31 N32 104.77(19) . .
C35 N31 Cu1 127.66(16) . .
N32 N31 Cu1 126.65(14) . .
C33 N32 N31 104.95(19) . .
C33 N32 Cu1 127.17(16) . 3_556
N31 N32 Cu1 127.77(14) . 3_556
C35 N34 C33 100.7(2) . .
N2 C1 N5 106.11(17) . .
N2 C1 Cu1 128.53(15) . .
N5 C1 Cu1 125.11(14) . .
N2 C3 C4 101.35(16) . .
N2 C3 H3A 111.5 . .
C4 C3 H3A 111.5 . .
N2 C3 H3B 111.5 . .
C4 C3 H3B 111.5 . .
H3A C3 H3B 109.3 . .
N5 C4 C3 101.51(16) . .
N5 C4 H4A 111.5 . .
C3 C4 H4A 111.5 . .
N5 C4 H4B 111.5 . .
C3 C4 H4B 111.5 . .
H4A C4 H4B 109.3 . .
C7 C6 C11 121.49(19) . .
C7 C6 N2 119.89(19) . .
C11 C6 N2 118.18(19) . .
C6 C7 C8 118.2(2) . .
C6 C7 C12 121.80(19) . .
C8 C7 C12 120.0(2) . .
C9 C8 C7 122.0(2) . .
C9 C8 H8 119.0 . .
C7 C8 H8 119.0 . .
C10 C9 C8 118.0(2) . .
C10 C9 C13 121.3(2) . .
C8 C9 C13 120.7(2) . .
C9 C10 C11 122.6(2) . .
C9 C10 H10 118.7 . .
C11 C10 H10 118.7 . .
C6 C11 C10 117.6(2) . .
C6 C11 C14 122.37(19) . .
C10 C11 C14 120.0(2) . .
C7 C12 H12A 109.5 . .
C7 C12 H12B 109.5 . .
H12A C12 H12B 109.5 . .
C7 C12 H12C 109.5 . .
H12A C12 H12C 109.5 . .
H12B C12 H12C 109.5 . .
C9 C13 H13A 109.5 . .
C9 C13 H13B 109.5 . .
H13A C13 H13B 109.5 . .
C9 C13 H13C 109.5 . .
H13A C13 H13C 109.5 . .
H13B C13 H13C 109.5 . .
C11 C14 H14A 109.5 . .
C11 C14 H14B 109.5 . .
H14A C14 H14B 109.5 . .
C11 C14 H14C 109.5 . .
H14A C14 H14C 109.5 . .
H14B C14 H14C 109.5 . .
C16 C15 C20 121.44(19) . .
C16 C15 N5 120.5(2) . .
C20 C15 N5 117.87(19) . .
C15 C16 C17 118.3(2) . .
C15 C16 C21 121.4(2) . .
C17 C16 C21 120.3(2) . .
C18 C17 C16 121.9(2) . .
C18 C17 H17 119.0 . .
C16 C17 H17 119.0 . .
C19 C18 C17 118.3(2) . .
C19 C18 C22 121.2(3) . .
C17 C18 C22 120.4(3) . .
C18 C19 C20 122.3(2) . .
C18 C19 H19 118.9 . .
C20 C19 H19 118.9 . .
C19 C20 C15 117.8(2) . .
C19 C20 C23 120.4(2) . .
C15 C20 C23 121.8(2) . .
C16 C21 H21A 109.5 . .
C16 C21 H21B 109.5 . .
H21A C21 H21B 109.5 . .
C16 C21 H21C 109.5 . .
H21A C21 H21C 109.5 . .
H21B C21 H21C 109.5 . .
C18 C22 H22A 109.5 . .
C18 C22 H22B 109.5 . .
H22A C22 H22B 109.5 . .
C18 C22 H22C 109.5 . .
H22A C22 H22C 109.5 . .
H22B C22 H22C 109.5 . .
C20 C23 H23A 109.5 . .
C20 C23 H23B 109.5 . .
H23A C23 H23B 109.5 . .
C20 C23 H23C 109.5 . .
H23A C23 H23C 109.5 . .
H23B C23 H23C 109.5 . .
N32 C33 N34 114.7(2) . .
N32 C33 H33 122.6 . .
N34 C33 H33 122.6 . .
N31 C35 N34 114.9(2) . .
N31 C35 H35 122.6 . .
N34 C35 H35 122.6 . .

loop_
_geom_bond_atom_site_label_1
_geom_bond_atom_site_label_2
_geom_bond_distance
_geom_bond_site_symmetry_2
Cu1 C1 1.900(2) .
Cu1 N32 1.9676(18) 3_556
Cu1 N31 1.9923(19) .
N2 C1 1.346(3) .
N2 C6 1.434(3) .
N2 C3 1.481(2) .
N5 C1 1.347(3) .
N5 C15 1.428(3) .
N5 C4 1.477(3) .
N31 C35 1.323(3) .
N31 N32 1.374(2) .
N32 C33 1.324(3) .
N32 Cu1 1.9676(18) 3_556
N34 C35 1.333(3) .
N34 C33 1.333(3) .
C3 C4 1.511(3) .
C3 H3A 0.9900 .
C3 H3B 0.9900 .
C4 H4A 0.9900 .
C4 H4B 0.9900 .
C6 C7 1.392(3) .
C6 C11 1.394(3) .
C7 C8 1.392(3) .
C7 C12 1.506(3) .
C8 C9 1.385(3) .
C8 H8 0.9500 .
C9 C10 1.376(4) .
C9 C13 1.508(3) .
C10 C11 1.395(3) .
C10 H10 0.9500 .
C11 C14 1.505(3) .
C12 H12A 0.9800 .
C12 H12B 0.9800 .
C12 H12C 0.9800 .
C13 H13A 0.9800 .
C13 H13B 0.9800 .
C13 H13C 0.9800 .
C14 H14A 0.9800 .
C14 H14B 0.9800 .
C14 H14C 0.9800 .
C15 C16 1.390(3) .
C15 C20 1.396(3) .
C16 C17 1.392(3) .
C16 C21 1.497(3) .
C17 C18 1.382(4) .
C17 H17 0.9500 .
C18 C19 1.378(4) .
C18 C22 1.511(3) .
C19 C20 1.394(3) .
C19 H19 0.9500 .
C20 C23 1.503(3) .
C21 H21A 0.9800 .
C21 H21B 0.9800 .
C21 H21C 0.9800 .
C22 H22A 0.9800 .
C22 H22B 0.9800 .
C22 H22C 0.9800 .
C23 H23A 0.9800 .
C23 H23B 0.9800 .
C23 H23C 0.9800 .
C33 H33 0.9500 .
C35 H35 0.9500 .

loop_
_geom_torsion_atom_site_label_1
_geom_torsion_atom_site_label_2
_geom_torsion_atom_site_label_3
_geom_torsion_atom_site_label_4
_geom_torsion
_geom_torsion_site_symmetry_1
_geom_torsion_site_symmetry_4
C35 N31 N32 C33 -0.4(2) . .
Cu1 N31 N32 C33 169.20(16) . .
C35 N31 N32 Cu1 -176.77(16) . 3_556
Cu1 N31 N32 Cu1 -7.1(3) . 3_556
C6 N2 C1 N5 -165.64(19) . .
C3 N2 C1 N5 -6.5(2) . .
C6 N2 C1 Cu1 19.8(3) . .
C3 N2 C1 Cu1 178.96(16) . .
C15 N5 C1 N2 -179.6(2) . .
C4 N5 C1 N2 -7.9(2) . .
C15 N5 C1 Cu1 -4.8(3) . .
C4 N5 C1 Cu1 166.88(16) . .
C1 N2 C3 C4 17.2(2) . .
C6 N2 C3 C4 178.39(18) . .
C1 N5 C4 C3 18.1(2) . .
C15 N5 C4 C3 -169.52(19) . .
N2 C3 C4 N5 -19.2(2) . .
C1 N2 C6 C7 64.0(3) . .
C3 N2 C6 C7 -94.5(2) . .
C1 N2 C6 C11 -123.5(2) . .
C3 N2 C6 C11 78.1(2) . .
C11 C6 C7 C8 -0.4(3) . .
N2 C6 C7 C8 171.89(19) . .
C11 C6 C7 C12 -178.9(2) . .
N2 C6 C7 C12 -6.6(3) . .
C6 C7 C8 C9 -0.4(3) . .
C12 C7 C8 C9 178.1(2) . .
C7 C8 C9 C10 1.3(3) . .
C7 C8 C9 C13 -177.1(2) . .
C8 C9 C10 C11 -1.4(3) . .
C13 C9 C10 C11 176.9(2) . .
C7 C6 C11 C10 0.3(3) . .
N2 C6 C11 C10 -172.16(19) . .
C7 C6 C11 C14 178.8(2) . .
N2 C6 C11 C14 6.4(3) . .
C9 C10 C11 C6 0.7(3) . .
C9 C10 C11 C14 -177.9(2) . .
C1 N5 C15 C16 70.2(3) . .
C4 N5 C15 C16 -101.1(2) . .
C1 N5 C15 C20 -114.9(2) . .
C4 N5 C15 C20 73.8(3) . .
C20 C15 C16 C17 0.0(3) . .
N5 C15 C16 C17 174.69(19) . .
C20 C15 C16 C21 -176.8(2) . .
N5 C15 C16 C21 -2.1(3) . .
C15 C16 C17 C18 -0.8(3) . .
C21 C16 C17 C18 176.0(2) . .
C16 C17 C18 C19 0.7(3) . .
C16 C17 C18 C22 -178.9(2) . .
C17 C18 C19 C20 0.4(3) . .
C22 C18 C19 C20 180.0(2) . .
C18 C19 C20 C15 -1.2(3) . .
C18 C19 C20 C23 179.4(2) . .
C16 C15 C20 C19 1.0(3) . .
N5 C15 C20 C19 -173.84(18) . .
C16 C15 C20 C23 -179.6(2) . .
N5 C15 C20 C23 5.5(3) . .
N31 N32 C33 N34 0.3(3) . .
Cu1 N32 C33 N34 176.70(17) 3_556 .
C35 N34 C33 N32 -0.1(3) . .
N32 N31 C35 N34 0.4(3) . .
Cu1 N31 C35 N34 -169.06(17) . .
C33 N34 C35 N31 -0.2(3) . .
